data_7151729
loop_
_publ_author_name
'Lin, Yi-Chun'
'Lin, Chih-Hsiu'
'Chen, Chan-Yu'
'Sun, Shih-Sheng'
'Pal, Bikash'

_publ_section_title
;
 Synthesis of electron deficient acene derivatives via a bidirectional
 iterative elongation reaction
;
_journal_issue 12
_journal_name_full 'Organic &amp; Biomolecular Chemistry'
_journal_page_first 4507
_journal_paper_doi 10.1039/c0ob00575d
_journal_volume 9
_journal_year 2011
_chemical_formula_moiety 'C32 H18 N4'
_chemical_formula_sum 'C32 H18 N4'
_chemical_formula_weight 458.50
_chemical_name_systematic
;
?
;
_space_group_IT_number 61
_symmetry_cell_setting orthorhombic
_symmetry_space_group_name_Hall '-P 2ac 2ab'
_symmetry_space_group_name_H-M 'P b c a'
_atom_sites_solution_hydrogens geom
_atom_sites_solution_primary direct
_atom_sites_solution_secondary difmap
_audit_creation_method SHELXL-97
_cell_angle_alpha 90.00
_cell_angle_beta 90.00
_cell_angle_gamma 90.00
_cell_formula_units_Z 4
_cell_length_a 7.5239(4)
_cell_length_b 13.8384(8)
_cell_length_c 22.5279(14)
_cell_measurement_reflns_used 0
_cell_measurement_temperature 200(2)
_cell_measurement_theta_max 0
_cell_measurement_theta_min 0
_cell_volume 2345.6(2)
_computing_molecular_graphics 'Ortep-3 for Windows (Farrugia, 1997)'
_computing_publication_material 'WinGX publication routines (Farrugia, 1999)'
_computing_structure_refinement 'SHELXL-97 (Sheldrick, 1997)'
_computing_structure_solution 'SHELXS-86 (Sheldrick, 1986)'
_diffrn_ambient_temperature 200(2)
_diffrn_measured_fraction_theta_full 0.998
_diffrn_measured_fraction_theta_max 0.998
_diffrn_radiation_monochromator graphite
_diffrn_radiation_source 'fine-focus sealed tube'
_diffrn_radiation_type MoK\a
_diffrn_radiation_wavelength 0.71073
_diffrn_reflns_av_R_equivalents 0.1019
_diffrn_reflns_av_sigmaI/netI 0.1232
_diffrn_reflns_limit_h_max 8
_diffrn_reflns_limit_h_min -8
_diffrn_reflns_limit_k_max 16
_diffrn_reflns_limit_k_min -16
_diffrn_reflns_limit_l_max 26
_diffrn_reflns_limit_l_min -13
_diffrn_reflns_number 10543
_diffrn_reflns_theta_full 25.02
_diffrn_reflns_theta_max 25.02
_diffrn_reflns_theta_min 1.81
_exptl_absorpt_coefficient_mu 0.078
_exptl_absorpt_correction_T_max 0.9984
_exptl_absorpt_correction_T_min 0.9815
_exptl_absorpt_correction_type multi-scan
_exptl_crystal_colour yellow
_exptl_crystal_density_diffrn 1.298
_exptl_crystal_density_method 'not measured'
_exptl_crystal_description prism
_exptl_crystal_F_000 952
_exptl_crystal_size_max 0.24
_exptl_crystal_size_mid 0.07
_exptl_crystal_size_min 0.02
_refine_diff_density_max 0.248
_refine_diff_density_min -0.202
_refine_diff_density_rms 0.059
_refine_ls_extinction_method none
_refine_ls_goodness_of_fit_ref 0.910
_refine_ls_hydrogen_treatment fixed
_refine_ls_matrix_type full
_refine_ls_number_parameters 163
_refine_ls_number_reflns 2069
_refine_ls_number_restraints 0
_refine_ls_restrained_S_all 0.910
_refine_ls_R_factor_all 0.1515
_refine_ls_R_factor_gt 0.0490
_refine_ls_shift/su_max 0.000
_refine_ls_shift/su_mean 0.000
_refine_ls_structure_factor_coef Fsqd
_refine_ls_weighting_details 'calc w=1/[\s^2^(Fo^2^)+(0.0706P)^2^+0.0000P] where P=(Fo^2^+2Fc^2^)/3'
_refine_ls_weighting_scheme calc
_refine_ls_wR_factor_gt 0.1062
_refine_ls_wR_factor_ref 0.1486
_reflns_number_gt 968
_reflns_number_total 2069
_reflns_threshold_expression >2sigma(I)
_cod_data_source_file c0ob00575d.txt
_cod_data_source_block a10816
_cod_database_code 7151729

loop_
_symmetry_equiv_pos_as_xyz
'x, y, z'
'-x+1/2, -y, z+1/2'
'-x, y+1/2, -z+1/2'
'x+1/2, -y+1/2, -z'
'-x, -y, -z'
'x-1/2, y, -z-1/2'
'x, -y-1/2, z-1/2'
'-x-1/2, y-1/2, z'

loop_
_atom_site_label
_atom_site_type_symbol
_atom_site_fract_x
_atom_site_fract_y
_atom_site_fract_z
_atom_site_U_iso_or_equiv
_atom_site_adp_type
_atom_site_occupancy
_atom_site_symmetry_multiplicity
_atom_site_calc_flag
_atom_site_refinement_flags
_atom_site_disorder_assembly
_atom_site_disorder_group
C1 C 0.5993(5) 0.6388(2) 0.43810(14) 0.0342(8) Uani 1 1 d . . .
C2 C 0.5581(4) 0.4672(2) 0.37164(14) 0.0331(9) Uani 1 1 d . . .
C3 C 0.4161(4) 0.4954(2) 0.41109(13) 0.0308(8) Uani 1 1 d . . .
C4 C 0.4395(4) 0.5820(2) 0.44547(13) 0.0291(8) Uani 1 1 d . . .
C5 C 0.3109(4) 0.6107(2) 0.48431(13) 0.0308(8) Uani 1 1 d . . .
H5 H 0.3272 0.6684 0.5065 0.037 Uiso 1 1 calc R . .
C6 C 0.1535(4) 0.5560(2) 0.49224(13) 0.0286(8) Uani 1 1 d . . .
C7 C 0.0259(4) 0.5831(2) 0.53384(13) 0.0314(8) Uani 1 1 d . . .
H7 H 0.0447 0.6398 0.5568 0.038 Uiso 1 1 calc R . .
C8 C 0.1283(4) 0.4704(2) 0.45714(13) 0.0294(8) Uani 1 1 d . . .
C9 C 0.2630(4) 0.4405(2) 0.41558(12) 0.0290(8) Uani 1 1 d . . .
C10 C 0.2423(4) 0.3525(2) 0.37862(13) 0.0300(8) Uani 1 1 d . . .
C11 C 0.1067(4) 0.3454(3) 0.33644(14) 0.0381(9) Uani 1 1 d . . .
H11 H 0.0232 0.3964 0.3323 0.046 Uiso 1 1 calc R . .
C12 C 0.0935(4) 0.2644(3) 0.30079(14) 0.0417(10) Uani 1 1 d . . .
H12 H 0.0008 0.2611 0.2722 0.050 Uiso 1 1 calc R . .
C13 C 0.2118(4) 0.1879(2) 0.30556(14) 0.0376(9) Uani 1 1 d . . .
C14 C 0.1967(5) 0.1015(3) 0.26530(15) 0.0520(11) Uani 1 1 d . . .
H14A H 0.2907 0.0551 0.2749 0.078 Uiso 1 1 calc R . .
H14B H 0.2091 0.1223 0.2239 0.078 Uiso 1 1 calc R . .
H14C H 0.0804 0.0709 0.2709 0.078 Uiso 1 1 calc R . .
C15 C 0.3457(4) 0.1959(2) 0.34766(14) 0.0349(9) Uani 1 1 d . . .
H15 H 0.4289 0.1447 0.3518 0.042 Uiso 1 1 calc R . .
C16 C 0.3614(4) 0.2760(2) 0.38355(13) 0.0334(9) Uani 1 1 d . . .
H16 H 0.4546 0.2791 0.4120 0.040 Uiso 1 1 calc R . .
N1 N 0.7261(4) 0.6837(2) 0.43324(13) 0.0494(8) Uani 1 1 d . . .
N2 N 0.6770(4) 0.4483(2) 0.34208(14) 0.0515(9) Uani 1 1 d . . .

loop_
_atom_site_aniso_label
_atom_site_aniso_U_11
_atom_site_aniso_U_22
_atom_site_aniso_U_33
_atom_site_aniso_U_23
_atom_site_aniso_U_13
_atom_site_aniso_U_12
C1 0.031(2) 0.031(2) 0.041(2) -0.0007(17) -0.0007(16) 0.0033(18)
C2 0.0299(18) 0.033(2) 0.036(2) 0.0035(17) -0.0006(16) -0.0015(17)
C3 0.0263(19) 0.032(2) 0.0341(19) 0.0000(16) 0.0010(15) 0.0053(16)
C4 0.0225(18) 0.030(2) 0.0346(19) 0.0048(16) -0.0002(14) -0.0008(16)
C5 0.0290(19) 0.025(2) 0.038(2) 0.0008(16) -0.0055(15) -0.0026(16)
C6 0.0263(18) 0.028(2) 0.0312(18) -0.0011(16) -0.0010(15) 0.0010(15)
C7 0.0326(19) 0.028(2) 0.0331(18) -0.0034(16) 0.0009(15) 0.0013(17)
C8 0.0263(18) 0.031(2) 0.0311(18) 0.0000(16) -0.0005(14) 0.0008(16)
C9 0.0254(18) 0.029(2) 0.0322(18) 0.0008(16) -0.0027(14) 0.0024(15)
C10 0.0251(17) 0.033(2) 0.0319(18) -0.0007(16) 0.0054(15) 0.0000(16)
C11 0.0266(18) 0.044(2) 0.044(2) -0.0070(19) -0.0021(16) 0.0046(17)
C12 0.036(2) 0.049(3) 0.040(2) -0.0110(19) -0.0070(16) -0.0060(19)
C13 0.039(2) 0.035(2) 0.039(2) -0.0088(18) 0.0071(17) -0.0044(18)
C14 0.052(2) 0.051(3) 0.053(2) -0.020(2) 0.0058(18) -0.0061(19)
C15 0.034(2) 0.034(2) 0.0371(19) -0.0029(18) 0.0036(16) 0.0017(17)
C16 0.0337(19) 0.035(2) 0.0317(19) -0.0051(17) -0.0004(15) 0.0016(17)
N1 0.0372(18) 0.043(2) 0.068(2) -0.0030(18) 0.0029(16) -0.0069(16)
N2 0.0421(18) 0.054(2) 0.059(2) 0.0059(17) 0.0114(16) 0.0013(17)

loop_
_atom_type_symbol
_atom_type_description
_atom_type_scat_dispersion_real
_atom_type_scat_dispersion_imag
_atom_type_scat_source
C C 0.0033 0.0016 'International Tables Vol C Tables 4.2.6.8 and 6.1.1.4'
H H 0.0000 0.0000 'International Tables Vol C Tables 4.2.6.8 and 6.1.1.4'
N N 0.0061 0.0033 'International Tables Vol C Tables 4.2.6.8 and 6.1.1.4'

loop_
_geom_angle_atom_site_label_1
_geom_angle_atom_site_label_2
_geom_angle_atom_site_label_3
_geom_angle
_geom_angle_site_symmetry_1
_geom_angle_site_symmetry_3
_geom_angle_publ_flag
N1 C1 C4 178.9(4) . . ?
N2 C2 C3 176.1(4) . . ?
C9 C3 C2 120.9(3) . . ?
C9 C3 C4 121.4(3) . . ?
C2 C3 C4 117.8(3) . . ?
C5 C4 C3 120.1(3) . . ?
C5 C4 C1 120.3(3) . . ?
C3 C4 C1 119.6(3) . . ?
C4 C5 C6 121.2(3) . . ?
C4 C5 H5 119.4 . . ?
C6 C5 H5 119.4 . . ?
C7 C6 C5 121.2(3) . . ?
C7 C6 C8 120.1(3) . . ?
C5 C6 C8 118.8(3) . . ?
C8 C7 C6 122.0(3) 5_566 . ?
C8 C7 H7 119.0 5_566 . ?
C6 C7 H7 119.0 . . ?
C7 C8 C9 121.9(3) 5_566 . ?
C7 C8 C6 117.9(3) 5_566 . ?
C9 C8 C6 120.1(3) . . ?
C3 C9 C8 118.3(3) . . ?
C3 C9 C10 119.8(3) . . ?
C8 C9 C10 121.8(3) . . ?
C16 C10 C11 118.1(3) . . ?
C16 C10 C9 120.8(3) . . ?
C11 C10 C9 121.1(3) . . ?
C12 C11 C10 120.3(3) . . ?
C12 C11 H11 119.8 . . ?
C10 C11 H11 119.8 . . ?
C11 C12 C13 121.8(3) . . ?
C11 C12 H12 119.1 . . ?
C13 C12 H12 119.1 . . ?
C12 C13 C15 117.2(3) . . ?
C12 C13 C14 120.8(3) . . ?
C15 C13 C14 122.0(3) . . ?
C13 C14 H14A 109.5 . . ?
C13 C14 H14B 109.5 . . ?
H14A C14 H14B 109.5 . . ?
C13 C14 H14C 109.5 . . ?
H14A C14 H14C 109.5 . . ?
H14B C14 H14C 109.5 . . ?
C16 C15 C13 121.8(3) . . ?
C16 C15 H15 119.1 . . ?
C13 C15 H15 119.1 . . ?
C15 C16 C10 120.7(3) . . ?
C15 C16 H16 119.7 . . ?
C10 C16 H16 119.7 . . ?

loop_
_geom_bond_atom_site_label_1
_geom_bond_atom_site_label_2
_geom_bond_distance
_geom_bond_site_symmetry_2
_geom_bond_publ_flag
C1 N1 1.144(4) . ?
C1 C4 1.446(5) . ?
C2 N2 1.145(4) . ?
C2 C3 1.444(4) . ?
C3 C9 1.384(4) . ?
C3 C4 1.438(4) . ?
C4 C5 1.364(4) . ?
C5 C6 1.417(4) . ?
C5 H5 0.9500 . ?
C6 C7 1.393(4) . ?
C6 C8 1.437(4) . ?
C7 C8 1.391(4) 5_566 ?
C7 H7 0.9500 . ?
C8 C7 1.391(4) 5_566 ?
C8 C9 1.441(4) . ?
C9 C10 1.483(4) . ?
C10 C16 1.391(4) . ?
C10 C11 1.398(4) . ?
C11 C12 1.382(4) . ?
C11 H11 0.9500 . ?
C12 C13 1.388(5) . ?
C12 H12 0.9500 . ?
C13 C15 1.389(4) . ?
C13 C14 1.505(4) . ?
C14 H14A 0.9800 . ?
C14 H14B 0.9800 . ?
C14 H14C 0.9800 . ?
C15 C16 1.378(4) . ?
C15 H15 0.9500 . ?
C16 H16 0.9500 . ?
